data_4322796
loop_
_publ_author_name
'Enzo Alessio'
'Ennio Zangrando'
'Romeo Roppa'
'Luigi G. Marzilli'

_publ_section_title
;
 Crystals Containing Conformers: A Rare Case in Which a Solid Closely
 Reflects a Solution Equilibrium Mixture
;
_journal_name_full 'Inorganic Chemistry'
_journal_page_first 2458
_journal_page_last 2463
_journal_paper_doi 10.1021/ic980066j
_journal_volume 37
_journal_year 1998
_chemical_formula_moiety '2(C2 H6 O S) (C7 H9 N) (C5 H8 N2) Cl2 Ru'
_chemical_formula_sum 'C16 H29 Cl2 N3 O2 Ru S2'
_chemical_formula_weight 531.51
_chemical_name_systematic
;

cis,cis,cis-[dichloro-bis(dimethylsulfoxide)-(lutidine)
(1,2-dimethylimidazole)-ruthenium(II)]
;
_space_group_IT_number 61
_symmetry_cell_setting orthorhombic
_symmetry_space_group_name_Hall '-P 2ac 2ab'
_symmetry_space_group_name_H-M 'P b c a'
_atom_sites_solution_hydrogens geom
_atom_sites_solution_primary Patterson
_atom_sites_solution_secondary difmap
_audit_creation_method SHELXL
_cell_angle_alpha 90.00
_cell_angle_beta 90.00
_cell_angle_gamma 90.00
_cell_formula_units_Z 8
_cell_length_a 12.587(2)
_cell_length_b 12.329(3)
_cell_length_c 28.382(5)
_cell_measurement_reflns_used 25
_cell_measurement_temperature 293(2)
_cell_measurement_theta_max 17
_cell_measurement_theta_min 12
_cell_volume 4404.5(15)
_computing_cell_refinement 'CELDIM (Enraf-Nonius)'
_computing_data_reduction 'Molen (Enraf-Nonius)'
_computing_structure_refinement 'SHELXL-93 (Sheldrick, 1993)'
_computing_structure_solution 'SHELXS-86 (Sheldrick, 1990)'
_diffrn_ambient_temperature 293(2)
_diffrn_radiation_monochromator graphite
_diffrn_radiation_source 'fine-focus sealed tube'
_diffrn_radiation_type MoK\a
_diffrn_radiation_wavelength 0.71069
_diffrn_reflns_av_R_equivalents 0.0000
_diffrn_reflns_av_sigmaI/netI 0.0386
_diffrn_reflns_limit_h_max 16
_diffrn_reflns_limit_h_min 0
_diffrn_reflns_limit_k_max 16
_diffrn_reflns_limit_k_min 0
_diffrn_reflns_limit_l_max 0
_diffrn_reflns_limit_l_min -37
_diffrn_reflns_number 5905
_diffrn_reflns_theta_max 27.97
_diffrn_reflns_theta_min 2.16
_diffrn_standards_interval_time 4000
_diffrn_standards_number 3
_exptl_absorpt_coefficient_mu 1.159
_exptl_absorpt_correction_T_max 99.7
_exptl_absorpt_correction_T_min 95.3
_exptl_absorpt_correction_type psi-scan
_exptl_crystal_colour yellow
_exptl_crystal_density_diffrn 1.60
_exptl_crystal_description prism
_exptl_crystal_F_000 2144
_exptl_crystal_size_max 0.40
_exptl_crystal_size_mid 0.40
_exptl_crystal_size_min 0.10
_refine_diff_density_max 0.772
_refine_diff_density_min -0.648
_refine_diff_density_rms 0.115
_refine_ls_extinction_coef none
_refine_ls_extinction_method none
_refine_ls_goodness_of_fit_all 1.285
_refine_ls_goodness_of_fit_obs 1.273
_refine_ls_matrix_type full
_refine_ls_number_parameters 266
_refine_ls_number_reflns 5300
_refine_ls_number_restraints 14
_refine_ls_restrained_S_all 1.293
_refine_ls_restrained_S_obs 1.270
_refine_ls_R_factor_all 0.0930
_refine_ls_R_factor_obs 0.0429
_refine_ls_shift/esd_max -0.009
_refine_ls_shift/esd_mean 0.001
_refine_ls_structure_factor_coef Fsqd
_refine_ls_weighting_details 'w=1/[\s^2^(Fo^2^)+(0.0266P)^2^+14.5159P] where P=(Fo^2^+2Fc^2^)/3'
_refine_ls_weighting_scheme calc
_refine_ls_wR_factor_all 0.1379
_refine_ls_wR_factor_obs 0.1085
_reflns_number_observed 3522
_reflns_number_total 5303
_reflns_observed_criterion >2sigma(I)
_cod_data_source_file ic980066j_2.cif
_cod_data_source_block 2
_cod_depositor_comments
;
The following automatic conversions were performed:

'_refine_ls_weighting_scheme' value 'calc
w=1/[\s^2^(Fo^2^)+(0.0266P)^2^+14.5159P] where P=(Fo^2^+2Fc^2^)/3'
was changed to 'calc'. New tag '_refine_ls_weighting_details' was
created. The value of the new tag was set to
'w=1/[\s^2^(Fo^2^)+(0.0266P)^2^+14.5159P] where P=(Fo^2^+2Fc^2^)/3'.

Automatic conversion script
Id: cif_fix_values 3143 2015-03-26 13:38:13Z robertas 
;
_cod_database_code 4322796

loop_
_symmetry_equiv_pos_as_xyz
'x, y, z'
'x+1/2, -y+1/2, -z'
'-x, y+1/2, -z+1/2'
'-x+1/2, -y, z+1/2'
'-x, -y, -z'
'-x-1/2, y-1/2, z'
'x, -y-1/2, z-1/2'
'x-1/2, y, -z-1/2'

loop_
_atom_site_aniso_label
_atom_site_aniso_U_11
_atom_site_aniso_U_22
_atom_site_aniso_U_33
_atom_site_aniso_U_23
_atom_site_aniso_U_13
_atom_site_aniso_U_12
Ru 0.0345(2) 0.0366(2) 0.0328(2) 0.0032(2) -0.0021(2) -0.0050(2)
Cl1 0.0744(11) 0.0973(14) 0.0336(7) 0.0063(8) -0.0022(7) -0.0349(11)
Cl2 0.0365(7) 0.0768(11) 0.0517(8) -0.0040(8) 0.0008(6) -0.0081(7)
S1 0.0361(7) 0.0548(9) 0.0556(8) -0.0024(7) -0.0068(6) -0.0053(7)
S2 0.0508(8) 0.0386(7) 0.0460(8) -0.0008(6) -0.0056(6) -0.0018(6)
O1 0.037(2) 0.109(4) 0.076(3) -0.032(3) 0.004(2) -0.001(3)
O2 0.073(3) 0.059(3) 0.073(3) 0.017(2) 0.003(3) -0.020(3)
N1 0.044(2) 0.036(2) 0.039(2) 0.001(2) 0.003(2) -0.002(2)
C1 0.074(5) 0.076(5) 0.122(7) 0.025(5) -0.058(5) -0.008(4)
C2 0.049(4) 0.077(5) 0.058(4) -0.014(4) -0.004(3) -0.020(3)
C3 0.070(5) 0.066(5) 0.072(5) -0.028(4) -0.001(4) 0.010(4)
C4 0.109(7) 0.047(4) 0.090(6) 0.005(4) -0.056(5) 0.006(4)
C5 0.045(3) 0.070(4) 0.045(3) -0.006(3) 0.007(3) -0.005(3)
C6 0.064(4) 0.072(4) 0.046(3) -0.003(3) 0.015(3) -0.001(4)
C7 0.063(4) 0.052(4) 0.062(4) -0.001(3) 0.005(3) -0.002(3)
C8 0.065(4) 0.059(4) 0.046(3) -0.012(3) 0.001(3) -0.004(3)
C9 0.048(3) 0.053(3) 0.047(3) -0.013(3) -0.005(3) -0.003(3)
C10 0.082(6) 0.116(7) 0.060(4) -0.002(5) 0.027(4) -0.017(5)
C11 0.085(6) 0.087(6) 0.058(4) -0.016(4) -0.018(4) -0.012(5)
N2 0.044(4) 0.039(4) 0.043(4) 0.002(3) -0.004(4) -0.002(3)
N3 0.047(6) 0.039(5) 0.050(5) 0.006(4) -0.011(5) -0.006(4)
C12 0.043(5) 0.052(6) 0.042(5) -0.002(4) -0.008(4) -0.003(4)
C13 0.049(7) 0.065(10) 0.059(7) 0.014(7) 0.014(5) -0.003(7)
C15 0.050(6) 0.059(7) 0.051(6) 0.005(5) 0.006(5) -0.006(5)
C16 0.054(6) 0.057(7) 0.051(6) 0.012(5) -0.010(5) -0.014(5)
C14 0.071(5) 0.044(4) 0.134(8) 0.007(4) -0.022(5) -0.003(4)

loop_
_atom_site_label
_atom_site_type_symbol
_atom_site_fract_x
_atom_site_fract_y
_atom_site_fract_z
_atom_site_U_iso_or_equiv
_atom_site_thermal_displace_type
_atom_site_occupancy
_atom_site_calc_flag
_atom_site_refinement_flags
_atom_site_disorder_group
Ru Ru 0.02890(3) 0.20607(3) 0.104962(14) 0.03461(12) Uani 1 d . .
Cl1 Cl 0.04569(15) 0.1850(2) 0.02064(5) 0.0685(5) Uani 1 d . .
Cl2 Cl 0.22156(11) 0.22327(14) 0.10638(5) 0.0550(4) Uani 1 d . .
S1 S -0.14759(11) 0.19360(13) 0.09343(6) 0.0488(4) Uani 1 d . .
S2 S 0.04902(12) 0.02697(12) 0.11779(5) 0.0451(3) Uani 1 d . .
O1 O -0.2219(3) 0.2001(5) 0.1338(2) 0.0740(15) Uani 1 d . .
O2 O -0.0433(4) -0.0360(4) 0.1339(2) 0.0683(13) Uani 1 d . .
N1 N 0.0243(4) 0.2299(3) 0.1788(2) 0.0396(10) Uani 1 d . .
C1 C -0.1911(6) 0.2915(7) 0.0512(3) 0.091(3) Uani 1 d . .
H1A H -0.1514(37) 0.2828(36) 0.0226(9) 0.136 Uiso 1 calc R .
H1B H -0.1800(50) 0.3631(7) 0.0635(10) 0.136 Uiso 1 calc R .
H1C H -0.2654(14) 0.2810(36) 0.0449(18) 0.136 Uiso 1 calc R .
C2 C -0.1860(5) 0.0756(6) 0.0609(2) 0.062(2) Uani 1 d . .
H2A H -0.1431(27) 0.0697(23) 0.0331(9) 0.093 Uiso 1 calc R .
H2B H -0.2594(12) 0.0814(19) 0.0521(15) 0.093 Uiso 1 calc R .
H2C H -0.1761(37) 0.0123(7) 0.0801(7) 0.093 Uiso 1 calc R .
C3 C 0.1056(6) -0.0431(6) 0.0689(3) 0.069(2) Uani 1 d . .
H3A H 0.1362(39) -0.1101(22) 0.0796(4) 0.104 Uiso 1 calc R .
H3B H 0.1599(31) 0.0010(19) 0.0549(12) 0.104 Uiso 1 calc R .
H3C H 0.0513(10) -0.0579(40) 0.0461(9) 0.104 Uiso 1 calc R .
C4 C 0.1509(7) 0.0009(6) 0.1601(3) 0.082(3) Uani 1 d . .
H4A H 0.1324(23) 0.0343(42) 0.1895(6) 0.123 Uiso 1 calc R .
H4B H 0.2170(12) 0.0303(43) 0.1490(10) 0.123 Uiso 1 calc R .
H4C H 0.1582(34) -0.0760(6) 0.1645(16) 0.123 Uiso 1 calc R .
C5 C -0.0479(5) 0.1824(6) 0.2063(2) 0.054(2) Uani 1 d . .
H5 H -0.0992(5) 0.1382(6) 0.1927(2) 0.064 Uiso 1 calc R .
C6 C -0.0487(6) 0.1971(6) 0.2544(2) 0.061(2) Uani 1 d . .
C7 C 0.0272(6) 0.2607(6) 0.2750(2) 0.059(2) Uani 1 d . .
C8 C 0.1043(6) 0.3089(5) 0.2477(2) 0.057(2) Uani 1 d . .
C9 C 0.0990(5) 0.2928(5) 0.1997(2) 0.0492(14) Uani 1 d . .
H9 H 0.1492(5) 0.3267(5) 0.1807(2) 0.059 Uiso 1 calc R .
C10 C -0.1345(7) 0.1432(8) 0.2836(3) 0.086(3) Uani 1 d . .
H10A H -0.1102(21) 0.0733(23) 0.2939(19) 0.129 Uiso 1 calc R .
H10B H -0.1975(18) 0.1347(48) 0.2649(8) 0.129 Uiso 1 calc R .
H10C H -0.1501(37) 0.1874(26) 0.3106(12) 0.129 Uiso 1 calc R .
C11 C 0.1941(6) 0.3739(7) 0.2693(3) 0.077(2) Uani 1 d . .
H11A H 0.2275(30) 0.4170(36) 0.2453(5) 0.115 Uiso 1 calc R .
H11B H 0.2454(23) 0.3253(7) 0.2828(18) 0.115 Uiso 1 calc R .
H11C H 0.1664(9) 0.4205(34) 0.2934(14) 0.115 Uiso 1 calc R .
N2 N 0.0347(6) 0.3744(6) 0.0902(3) 0.042(2) Uani 0.632(10) d PD .
N3 N 0.0168(8) 0.5521(6) 0.0877(3) 0.045(2) Uani 0.632(10) d PD .
C12 C -0.0136(7) 0.4601(8) 0.1090(3) 0.045(2) Uani 0.632(10) d PD .
C13 C -0.0944(11) 0.4594(13) 0.1475(5) 0.058(3) Uani 0.632(10) d PD .
C15 C 0.0946(8) 0.5245(10) 0.0541(4) 0.053(3) Uani 0.632(10) d PD .
C16 C 0.1034(9) 0.4147(10) 0.0553(4) 0.054(3) Uani 0.632(10) d PD .
N2A N -0.0050(10) 0.3799(9) 0.1101(4) 0.036(3) Uiso 0.368(10) d PD .
N3A N -0.0177(14) 0.5585(12) 0.1006(6) 0.051(5) Uiso 0.368(10) d PD .
C12A C 0.0294(11) 0.4650(11) 0.0852(5) 0.037(4) Uiso 0.368(10) d PD .
C13A C 0.1058(15) 0.4662(19) 0.0453(7) 0.047(5) Uiso 0.368(10) d PD .
C15A C -0.0872(13) 0.5306(14) 0.1369(6) 0.050(4) Uiso 0.368(10) d PD .
C16A C -0.0759(20) 0.4228(16) 0.1442(8) 0.050(7) Uiso 0.368(10) d PD .
C14 C -0.0109(7) 0.6661(6) 0.0919(4) 0.083(3) Uani 1 d . .

loop_
_atom_type_symbol
_atom_type_description
_atom_type_scat_dispersion_real
_atom_type_scat_dispersion_imag
_atom_type_scat_source
Ru Ru -1.2594 0.8363 'International Tables Vol C Tables 4.2.6.8 and 6.1.1.4'
Cl Cl 0.1484 0.1585 'International Tables Vol C Tables 4.2.6.8 and 6.1.1.4'
S S 0.1246 0.1234 'International Tables Vol C Tables 4.2.6.8 and 6.1.1.4'
O O 0.0106 0.0060 'International Tables Vol C Tables 4.2.6.8 and 6.1.1.4'
N N 0.0061 0.0033 'International Tables Vol C Tables 4.2.6.8 and 6.1.1.4'
C C 0.0033 0.0016 'International Tables Vol C Tables 4.2.6.8 and 6.1.1.4'
H H 0.0000 0.0000 'International Tables Vol C Tables 4.2.6.8 and 6.1.1.4'

loop_
_geom_angle_atom_site_label_1
_geom_angle_atom_site_label_2
_geom_angle_atom_site_label_3
_geom_angle
_geom_angle_site_symmetry_1
_geom_angle_site_symmetry_3
_geom_angle_publ_flag
N1 Ru N2 93.5(2) . . ?
N1 Ru N2A 78.1(3) . . ?
N2 Ru N2A 20.1(3) . . ?
N1 Ru S1 97.27(13) . . ?
N2 Ru S1 94.1(2) . . ?
N2A Ru S1 83.3(3) . . ?
N1 Ru S2 88.79(12) . . ?
N2 Ru S2 171.3(2) . . ?
N2A Ru S2 166.1(3) . . ?
S1 Ru S2 93.87(6) . . ?
N1 Ru Cl1 176.12(13) . . ?
N2 Ru Cl1 84.7(2) . . ?
N2A Ru Cl1 100.8(3) . . ?
S1 Ru Cl1 86.27(6) . . ?
S2 Ru Cl1 92.58(6) . . ?
N1 Ru Cl2 89.93(13) . . ?
N2 Ru Cl2 83.3(2) . . ?
N2A Ru Cl2 96.2(3) . . ?
S1 Ru Cl2 172.51(6) . . ?
S2 Ru Cl2 88.32(6) . . ?
Cl1 Ru Cl2 86.48(6) . . ?
O1 S1 C1 106.8(4) . . ?
O1 S1 C2 105.8(3) . . ?
C1 S1 C2 96.9(4) . . ?
O1 S1 Ru 120.5(2) . . ?
C1 S1 Ru 110.7(3) . . ?
C2 S1 Ru 113.4(2) . . ?
O2 S2 C3 107.6(3) . . ?
O2 S2 C4 105.2(4) . . ?
C3 S2 C4 98.5(4) . . ?
O2 S2 Ru 118.6(2) . . ?
C3 S2 Ru 113.2(3) . . ?
C4 S2 Ru 111.5(2) . . ?
C5 N1 C9 117.8(5) . . ?
C5 N1 Ru 122.6(4) . . ?
C9 N1 Ru 119.6(4) . . ?
N1 C5 C6 121.9(6) . . ?
C7 C6 C5 119.6(6) . . ?
C7 C6 C10 121.0(6) . . ?
C5 C6 C10 119.4(7) . . ?
C6 C7 C8 119.9(7) . . ?
C7 C8 C9 117.4(6) . . ?
C7 C8 C11 121.8(6) . . ?
C9 C8 C11 120.7(6) . . ?
N1 C9 C8 123.2(6) . . ?
C12 N2 C16 106.4(8) . . ?
C12 N2 Ru 133.1(6) . . ?
C16 N2 Ru 120.4(7) . . ?
C12 N3 C15 107.4(8) . . ?
C12 N3 C14 135.4(10) . . ?
C15 N3 C14 117.1(9) . . ?
N2 C12 C13 126.9(10) . . ?
N3 C12 C13 121.9(10) . . ?
N2 C12 N3 111.2(8) . . ?
C16 C15 N3 106.3(8) . . ?
C15 C16 N2 108.6(9) . . ?
C12A N2A C16A 105.8(12) . . ?
C12A N2A Ru 132.0(9) . . ?
C16A N2A Ru 122.1(10) . . ?
C14 N3A C12A 137.8(13) . . ?
C14 N3A C15A 114.6(13) . . ?
C12A N3A C15A 107.5(12) . . ?
N2A C12A N3A 110.6(11) . . ?
N2A C12A C13A 128.4(14) . . ?
N3A C12A C13A 121.0(13) . . ?
C16A C15A N3A 106.9(13) . . ?
C15A C16A N2A 109.0(14) . . ?

loop_
_geom_bond_atom_site_label_1
_geom_bond_atom_site_label_2
_geom_bond_distance
_geom_bond_site_symmetry_2
_geom_bond_publ_flag
Ru N1 2.116(4) . ?
Ru N2 2.118(7) . ?
Ru N2A 2.191(12) . ?
Ru S1 2.2507(15) . ?
Ru S2 2.252(2) . ?
Ru Cl1 2.416(2) . ?
Ru Cl2 2.4347(15) . ?
S1 O1 1.481(5) . ?
S1 C1 1.786(7) . ?
S1 C2 1.790(6) . ?
S2 O2 1.471(5) . ?
S2 C3 1.782(7) . ?
S2 C4 1.786(7) . ?
N1 C5 1.334(7) . ?
N1 C9 1.356(7) . ?
C5 C6 1.375(9) . ?
C6 C7 1.368(10) . ?
C6 C10 1.516(9) . ?
C7 C8 1.376(9) . ?
C8 C9 1.379(8) . ?
C8 C11 1.515(9) . ?
N2 C12 1.330(11) . ?
N2 C16 1.408(13) . ?
N3 C12 1.341(11) . ?
N3 C15 1.409(14) . ?
N3 C14 1.453(11) . ?
C12 C13 1.491(14) . ?
C15 C16 1.36(2) . ?
N2A C12A 1.34(2) . ?
N2A C16A 1.42(2) . ?
N3A C14 1.35(2) . ?
N3A C12A 1.37(2) . ?
N3A C15A 1.39(2) . ?
C12A C13A 1.49(2) . ?
C15A C16A 1.35(2) . ?
